data_7019136
loop_
_publ_author_name
'E\,cik, Esra Tanr\?iverdi'
'Be\,sli, Serap'
'Cift\,ci, G\"on\"ul Yenilmez'
'Davies, David B.'
'K\?il\?i\,c, Adem'
'Yuksel, Fatma'

_publ_section_title
;
 Stereo-selectivity in a cyclotriphosphazene derivative bearing an
 exocyclic P-O moiety.
;
_journal_issue 22
_journal_name_full 'Dalton transactions (Cambridge, England : 2003)'
_journal_page_first 6715
_journal_page_last 6725
_journal_paper_doi 10.1039/c2dt30239j
_journal_volume 41
_journal_year 2012
_chemical_formula_sum 'C6 H13 Cl2 N4 O3 P3'
_chemical_formula_weight 353.01
_space_group_crystal_system monoclinic
_space_group_IT_number 14
_space_group_name_Hall '-P 2yn'
_space_group_name_H-M_alt 'P 1 21/n 1'
_symmetry_space_group_name_Hall '-P 2yn'
_symmetry_space_group_name_H-M 'P 1 21/n 1'
_atom_sites_solution_hydrogens geom
_atom_sites_solution_primary direct
_atom_sites_solution_secondary difmap
_audit_creation_method 'APEX2 v2009.7-0'
_cell_angle_alpha 90
_cell_angle_beta 97.0900(10)
_cell_angle_gamma 90
_cell_formula_units_Z 8
_cell_length_a 15.4585(4)
_cell_length_b 7.9301(2)
_cell_length_c 22.5964(6)
_cell_measurement_reflns_used 9891
_cell_measurement_temperature 120.(2)
_cell_measurement_theta_max 28.2758
_cell_measurement_theta_min 2.6555
_cell_volume 2748.85(12)
_computing_cell_refinement 'SAINT V7.66A (Bruker AXS, 2009)'
_computing_data_reduction 'SAINT V7.66A (Bruker AXS, 2009)'
_computing_structure_refinement 'SHELXL-97 (Sheldrick, 2008)'
_computing_structure_solution 'SHELXS-97 (Sheldrick, 2008)'
_diffrn_ambient_temperature 120.(2)
_diffrn_detector_area_resol_mean 8.3333
_diffrn_measured_fraction_theta_full 0.998
_diffrn_measured_fraction_theta_max 0.998
_diffrn_radiation_monochromator multilayer
_diffrn_radiation_type MoK\a
_diffrn_radiation_wavelength 0.71073
_diffrn_reflns_av_R_equivalents 0.0240
_diffrn_reflns_av_sigmaI/netI 0.0189
_diffrn_reflns_limit_h_max 15
_diffrn_reflns_limit_h_min -18
_diffrn_reflns_limit_k_max 8
_diffrn_reflns_limit_k_min -9
_diffrn_reflns_limit_l_max 26
_diffrn_reflns_limit_l_min -26
_diffrn_reflns_number 21731
_diffrn_reflns_theta_full 25.03
_diffrn_reflns_theta_max 25.03
_diffrn_reflns_theta_min 1.51
_diffrn_source ImuS
_exptl_absorpt_coefficient_mu 0.826
_exptl_absorpt_correction_T_max 0.74
_exptl_absorpt_correction_T_min 0.67
_exptl_absorpt_correction_type multi-scan
_exptl_absorpt_process_details 'SADABS V2008/1 (Bruker AXS)'
_exptl_crystal_colour colourless
_exptl_crystal_density_diffrn 1.706
_exptl_crystal_density_method 'not measured'
_exptl_crystal_description block
_exptl_crystal_F_000 1440
_exptl_crystal_size_max 0.670
_exptl_crystal_size_mid 0.570
_exptl_crystal_size_min 0.380
_refine_diff_density_max 0.389
_refine_diff_density_min -0.341
_refine_ls_extinction_method none
_refine_ls_goodness_of_fit_ref 1.082
_refine_ls_hydrogen_treatment constr
_refine_ls_matrix_type full
_refine_ls_number_parameters 327
_refine_ls_number_reflns 4859
_refine_ls_number_restraints 0
_refine_ls_restrained_S_all 1.082
_refine_ls_R_factor_all 0.0255
_refine_ls_R_factor_gt 0.0231
_refine_ls_shift/su_max 0.002
_refine_ls_shift/su_mean 0.000
_refine_ls_structure_factor_coef Fsqd
_refine_ls_weighting_details 'calc w=1/[\s^2^(Fo^2^)+(0.0352P)^2^+1.6032P] where P=(Fo^2^+2Fc^2^)/3'
_refine_ls_weighting_scheme calc
_refine_ls_wR_factor_gt 0.0671
_refine_ls_wR_factor_ref 0.0691
_reflns_number_gt 4519
_reflns_number_total 4859
_reflns_threshold_expression >2sigma(I)
_cod_data_source_file c2dt30239j.txt
_cod_data_source_block ETE5a
_cod_database_code 7019136

loop_
_space_group_symop_operation_xyz
'x, y, z'
'-x+1/2, y+1/2, -z+1/2'
'-x, -y, -z'
'x-1/2, -y-1/2, z-1/2'

loop_
_atom_site_type_symbol
_atom_site_label
_atom_site_fract_x
_atom_site_fract_y
_atom_site_fract_z
_atom_site_U_iso_or_equiv
_atom_site_adp_type
_atom_site_calc_flag
_atom_site_refinement_flags
_atom_site_occupancy
P P1 0.64147(3) 0.79855(5) 0.575722(18) 0.01310(11) Uani d . 1
P P2 0.52180(3) 0.76451(5) 0.656271(18) 0.01259(10) Uani d . 1
P P3 0.63381(3) 0.51975(5) 0.647193(18) 0.01266(10) Uani d . 1
P P4 0.64605(3) 0.81084(5) 0.084897(18) 0.01277(10) Uani d . 1
P P5 0.62311(3) 0.52464(5) 0.153519(18) 0.01241(10) Uani d . 1
P P6 0.51712(3) 0.78650(5) 0.157538(18) 0.01223(10) Uani d . 1
N N1 0.55816(9) 0.86512(18) 0.60435(6) 0.0163(3) Uani d . 1
N N2 0.53731(9) 0.56562(17) 0.65933(6) 0.0143(3) Uani d . 1
N N3 0.67112(9) 0.61045(17) 0.59355(6) 0.0161(3) Uani d . 1
N N4 0.63300(9) 0.82355(19) 0.50313(6) 0.0193(3) Uani d . 1
N N5 0.67490(9) 0.62806(18) 0.10963(6) 0.0165(3) Uani d . 1
N N6 0.52631(9) 0.58676(17) 0.15926(6) 0.0144(3) Uani d . 1
N N7 0.55969(9) 0.88481(17) 0.10775(6) 0.0151(3) Uani d . 1
N N8 0.64288(9) 0.82195(19) 0.01188(6) 0.0200(3) Uani d . 1
O O1 0.71955(8) 0.92834(16) 0.59130(5) 0.0207(3) Uani d . 1
O O2 0.55841(7) 0.84890(14) 0.71748(5) 0.0170(3) Uani d . 1
O O3 0.70067(7) 0.54951(15) 0.70481(5) 0.0171(3) Uani d . 1
O O4 0.72373(8) 0.94078(16) 0.10027(5) 0.0207(3) Uani d . 1
O O5 0.67735(7) 0.50338(14) 0.21718(5) 0.0172(3) Uani d . 1
O O6 0.55285(7) 0.86468(14) 0.22037(5) 0.0161(2) Uani d . 1
Cl Cl1 0.39277(3) 0.79991(6) 0.650245(19) 0.02165(11) Uani d . 1
Cl Cl2 0.63553(3) 0.27085(5) 0.633459(19) 0.02131(11) Uani d . 1
Cl Cl3 0.61690(3) 0.28328(5) 0.129101(18) 0.01916(11) Uani d . 1
Cl Cl4 0.38948(3) 0.83686(6) 0.147634(18) 0.02023(11) Uani d . 1
C C1 0.75178(13) 0.9942(3) 0.53826(9) 0.0313(5) Uani d . 1
H H1A 0.8029 0.9286 0.529 0.038 Uiso calc R 1
H H1B 0.7692 1.1138 0.5441 0.038 Uiso calc R 1
C C2 0.67700(13) 0.9778(3) 0.48819(8) 0.0293(4) Uani d . 1
H H2A 0.6374 1.076 0.4873 0.035 Uiso calc R 1
H H2B 0.699 0.9676 0.449 0.035 Uiso calc R 1
C C3 0.55477(13) 0.7721(3) 0.46467(8) 0.0283(4) Uani d . 1
H H3A 0.5133 0.866 0.4602 0.042 Uiso calc R 1
H H3B 0.5281 0.6755 0.4825 0.042 Uiso calc R 1
H H3C 0.5703 0.7403 0.4254 0.042 Uiso calc R 1
C C4 0.55795(12) 0.7524(2) 0.77281(7) 0.0197(4) Uani d . 1
H H4A 0.515 0.6596 0.7661 0.024 Uiso calc R 1
H H4B 0.5398 0.8269 0.8042 0.024 Uiso calc R 1
C C5 0.64748(12) 0.6795(2) 0.79369(7) 0.0224(4) Uani d . 1
H H5A 0.6912 0.7677 0.7884 0.027 Uiso calc R 1
H H5B 0.6504 0.6576 0.837 0.027 Uiso calc R 1
C C6 0.67543(11) 0.5196(2) 0.76447(7) 0.0206(4) Uani d . 1
H H6A 0.7253 0.4692 0.7901 0.025 Uiso calc R 1
H H6B 0.6268 0.4375 0.7614 0.025 Uiso calc R 1
C C7 0.75757(13) 1.0024(3) 0.04715(9) 0.0349(5) Uani d . 1
H H7A 0.8101 0.938 0.0398 0.042 Uiso calc R 1
H H7B 0.7733 1.1232 0.0516 0.042 Uiso calc R 1
C C8 0.68514(13) 0.9778(3) -0.00379(9) 0.0329(5) Uani d . 1
H H8A 0.6438 1.0736 -0.0065 0.039 Uiso calc R 1
H H8B 0.709 0.9661 -0.0423 0.039 Uiso calc R 1
C C9 0.56480(12) 0.7693(3) -0.02657(8) 0.0290(4) Uani d . 1
H H9A 0.5226 0.862 -0.0306 0.044 Uiso calc R 1
H H9B 0.539 0.6713 -0.0089 0.044 Uiso calc R 1
H H9C 0.5804 0.7391 -0.066 0.044 Uiso calc R 1
C C10 0.70942(11) 0.6563(2) 0.24958(7) 0.0198(4) Uani d . 1
H H10A 0.7133 0.7485 0.2205 0.024 Uiso calc R 1
H H10B 0.7689 0.6346 0.2697 0.024 Uiso calc R 1
C C11 0.65224(11) 0.7137(2) 0.29573(7) 0.0202(4) Uani d . 1
H H11A 0.6803 0.8131 0.3165 0.024 Uiso calc R 1
H H11B 0.6517 0.6228 0.3257 0.024 Uiso calc R 1
C C12 0.55828(11) 0.7597(2) 0.27401(7) 0.0181(4) Uani d . 1
H H12A 0.5239 0.6555 0.2652 0.022 Uiso calc R 1
H H12B 0.5329 0.8215 0.3058 0.022 Uiso calc R 1

loop_
_atom_site_aniso_label
_atom_site_aniso_U_11
_atom_site_aniso_U_22
_atom_site_aniso_U_33
_atom_site_aniso_U_12
_atom_site_aniso_U_13
_atom_site_aniso_U_23
P1 0.0141(2) 0.0140(2) 0.0116(2) 0.00097(16) 0.00325(16) 0.00132(15)
P2 0.0118(2) 0.0128(2) 0.0136(2) 0.00126(16) 0.00312(16) 0.00072(16)
P3 0.0123(2) 0.0108(2) 0.0148(2) 0.00101(16) 0.00139(16) 0.00075(16)
P4 0.0128(2) 0.0128(2) 0.0131(2) 0.00017(16) 0.00316(16) 0.00117(15)
P5 0.0130(2) 0.0096(2) 0.0143(2) 0.00094(16) 0.00008(16) 0.00014(15)
P6 0.0115(2) 0.0120(2) 0.0134(2) 0.00160(16) 0.00266(16) 0.00157(15)
N1 0.0186(7) 0.0137(7) 0.0175(7) 0.0045(6) 0.0064(6) 0.0040(6)
N2 0.0131(7) 0.0138(7) 0.0161(6) -0.0005(6) 0.0024(5) 0.0008(5)
N3 0.0159(7) 0.0159(7) 0.0175(7) 0.0041(6) 0.0061(5) 0.0014(6)
N4 0.0207(8) 0.0239(8) 0.0135(7) 0.0024(6) 0.0035(6) 0.0038(6)
N5 0.0142(7) 0.0153(7) 0.0207(7) 0.0031(6) 0.0053(6) 0.0019(6)
N6 0.0141(7) 0.0125(7) 0.0167(7) -0.0015(6) 0.0022(5) 0.0017(5)
N7 0.0169(7) 0.0116(7) 0.0175(7) 0.0028(6) 0.0048(5) 0.0037(5)
N8 0.0194(8) 0.0284(9) 0.0128(7) 0.0037(6) 0.0043(6) 0.0035(6)
O1 0.0189(6) 0.0206(7) 0.0228(6) -0.0046(5) 0.0036(5) 0.0022(5)
O2 0.0212(6) 0.0150(6) 0.0150(6) -0.0023(5) 0.0027(5) 0.0004(5)
O3 0.0144(6) 0.0209(6) 0.0157(6) -0.0008(5) 0.0010(4) 0.0014(5)
O4 0.0166(6) 0.0195(7) 0.0257(6) -0.0046(5) 0.0013(5) 0.0034(5)
O5 0.0192(6) 0.0138(6) 0.0172(6) 0.0024(5) -0.0029(5) -0.0014(5)
O6 0.0202(6) 0.0134(6) 0.0148(5) 0.0001(5) 0.0025(5) 0.0004(5)
Cl1 0.0125(2) 0.0267(2) 0.0262(2) 0.00438(17) 0.00432(17) 0.00100(17)
Cl2 0.0218(2) 0.0115(2) 0.0299(2) 0.00230(16) 0.00054(17) -0.00152(16)
Cl3 0.0225(2) 0.0108(2) 0.0234(2) 0.00129(16) -0.00026(17) -0.00317(15)
Cl4 0.0121(2) 0.0226(2) 0.0263(2) 0.00437(16) 0.00331(16) 0.00479(17)
C1 0.0250(10) 0.0328(12) 0.0381(11) -0.0063(9) 0.0121(9) 0.0107(9)
C2 0.0326(11) 0.0307(11) 0.0268(10) 0.0041(9) 0.0124(8) 0.0137(8)
C3 0.0274(10) 0.0364(12) 0.0192(9) 0.0086(9) -0.0044(8) -0.0029(8)
C4 0.0257(10) 0.0209(9) 0.0133(8) -0.0007(7) 0.0058(7) 0.0004(7)
C5 0.0241(10) 0.0288(10) 0.0136(8) -0.0016(8) -0.0005(7) 0.0005(7)
C6 0.0219(9) 0.0250(10) 0.0141(8) 0.0000(8) -0.0005(7) 0.0060(7)
C7 0.0217(10) 0.0393(12) 0.0447(12) -0.0068(9) 0.0080(9) 0.0223(10)
C8 0.0257(11) 0.0426(13) 0.0322(11) 0.0027(9) 0.0109(8) 0.0217(9)
C9 0.0255(10) 0.0410(12) 0.0189(9) 0.0093(9) -0.0040(8) -0.0066(8)
C10 0.0160(8) 0.0213(9) 0.0206(8) -0.0016(7) -0.0033(7) -0.0058(7)
C11 0.0217(9) 0.0222(10) 0.0157(8) 0.0006(7) -0.0013(7) -0.0025(7)
C12 0.0212(9) 0.0198(9) 0.0137(8) 0.0000(7) 0.0042(7) 0.0020(7)

loop_
_atom_type_symbol
_atom_type_description
_atom_type_scat_dispersion_real
_atom_type_scat_dispersion_imag
_atom_type_scat_source
C C 0.0033 0.0016 'International Tables Vol C Tables 4.2.6.8 and 6.1.1.4'
H H 0.0000 0.0000 'International Tables Vol C Tables 4.2.6.8 and 6.1.1.4'
N N 0.0061 0.0033 'International Tables Vol C Tables 4.2.6.8 and 6.1.1.4'
O O 0.0106 0.0060 'International Tables Vol C Tables 4.2.6.8 and 6.1.1.4'
P P 0.1023 0.0942 'International Tables Vol C Tables 4.2.6.8 and 6.1.1.4'
Cl Cl 0.1484 0.1585 'International Tables Vol C Tables 4.2.6.8 and 6.1.1.4'

loop_
_geom_angle_atom_site_label_1
_geom_angle_atom_site_label_2
_geom_angle_atom_site_label_3
_geom_angle
O1 P1 N3 111.21(7)
O1 P1 N1 108.86(7)
N3 P1 N1 115.23(7)
O1 P1 N4 96.18(7)
N3 P1 N4 110.48(7)
N1 P1 N4 113.28(7)
O2 P2 N1 108.37(7)
O2 P2 N2 110.22(7)
N1 P2 N2 117.80(7)
O2 P2 Cl1 104.29(5)
N1 P2 Cl1 108.77(6)
N2 P2 Cl1 106.54(5)
O3 P3 N3 107.54(7)
O3 P3 N2 110.87(7)
N3 P3 N2 117.85(7)
O3 P3 Cl2 104.84(5)
N3 P3 Cl2 108.52(6)
N2 P3 Cl2 106.45(6)
O4 P4 N5 109.97(7)
O4 P4 N7 109.26(7)
N5 P4 N7 115.31(7)
O4 P4 N8 96.47(7)
N5 P4 N8 111.82(8)
N7 P4 N8 112.37(7)
N5 P5 O5 111.93(7)
N5 P5 N6 116.36(7)
O5 P5 N6 110.86(7)
N5 P5 Cl3 109.64(6)
O5 P5 Cl3 98.71(5)
N6 P5 Cl3 107.80(5)
N7 P6 O6 108.40(7)
N7 P6 N6 117.76(7)
O6 P6 N6 110.34(7)
N7 P6 Cl4 108.32(5)
O6 P6 Cl4 104.61(5)
N6 P6 Cl4 106.61(5)
P2 N1 P1 120.78(9)
P3 N2 P2 110.94(8)
P3 N3 P1 119.90(8)
C3 N4 C2 118.22(15)
C3 N4 P1 121.33(12)
C2 N4 P1 110.52(12)
P5 N5 P4 123.36(9)
P6 N6 P5 112.79(8)
P6 N7 P4 119.13(8)
C9 N8 C8 117.36(15)
C9 N8 P4 120.11(12)
C8 N8 P4 109.21(12)
C1 O1 P1 112.23(11)
C4 O2 P2 119.16(10)
C6 O3 P3 120.83(10)
C7 O4 P4 112.19(12)
C10 O5 P5 118.24(10)
C12 O6 P6 119.83(10)
O1 C1 C2 106.07(14)
O1 C1 H1A 110.5
C2 C1 H1A 110.5
O1 C1 H1B 110.5
C2 C1 H1B 110.5
H1A C1 H1B 108.7
N4 C2 C1 103.48(15)
N4 C2 H2A 111.1
C1 C2 H2A 111.1
N4 C2 H2B 111.1
C1 C2 H2B 111.1
H2A C2 H2B 109.0
N4 C3 H3A 109.5
N4 C3 H3B 109.5
H3A C3 H3B 109.5
N4 C3 H3C 109.5
H3A C3 H3C 109.5
H3B C3 H3C 109.5
O2 C4 C5 111.28(14)
O2 C4 H4A 109.4
C5 C4 H4A 109.4
O2 C4 H4B 109.4
C5 C4 H4B 109.4
H4A C4 H4B 108.0
C6 C5 C4 118.70(15)
C6 C5 H5A 107.6
C4 C5 H5A 107.6
C6 C5 H5B 107.6
C4 C5 H5B 107.6
H5A C5 H5B 107.1
O3 C6 C5 112.76(14)
O3 C6 H6A 109.0
C5 C6 H6A 109.0
O3 C6 H6B 109.0
C5 C6 H6B 109.0
H6A C6 H6B 107.8
O4 C7 C8 106.06(14)
O4 C7 H7A 110.5
C8 C7 H7A 110.5
O4 C7 H7B 110.5
C8 C7 H7B 110.5
H7A C7 H7B 108.7
N8 C8 C7 103.60(15)
N8 C8 H8A 111.0
C7 C8 H8A 111.0
N8 C8 H8B 111.0
C7 C8 H8B 111.0
H8A C8 H8B 109.0
N8 C9 H9A 109.5
N8 C9 H9B 109.5
H9A C9 H9B 109.5
N8 C9 H9C 109.5
H9A C9 H9C 109.5
H9B C9 H9C 109.5
O5 C10 C11 113.61(14)
O5 C10 H10A 108.8
C11 C10 H10A 108.8
O5 C10 H10B 108.8
C11 C10 H10B 108.8
H10A C10 H10B 107.7
C10 C11 C12 117.71(14)
C10 C11 H11A 107.9
C12 C11 H11A 107.9
C10 C11 H11B 107.9
C12 C11 H11B 107.9
H11A C11 H11B 107.2
O6 C12 C11 111.02(14)
O6 C12 H12A 109.4
C11 C12 H12A 109.4
O6 C12 H12B 109.4
C11 C12 H12B 109.4
H12A C12 H12B 108.0

loop_
_geom_bond_atom_site_label_1
_geom_bond_atom_site_label_2
_geom_bond_distance
P1 O1 1.5923(13)
P1 N3 1.5975(14)
P1 N1 1.6004(14)
P1 N4 1.6414(14)
P2 O2 1.5773(11)
P2 N1 1.5786(14)
P2 N2 1.5956(14)
P2 Cl1 2.0022(6)
P3 O3 1.5769(11)
P3 N3 1.5785(14)
P3 N2 1.5919(14)
P3 Cl2 1.9987(6)
P4 O4 1.5879(12)
P4 N5 1.5971(14)
P4 N7 1.6010(14)
P4 N8 1.6469(14)
P5 N5 1.5790(14)
P5 O5 1.5821(11)
P5 N6 1.5957(14)
P5 Cl3 1.9910(6)
P6 N7 1.5778(14)
P6 O6 1.5848(11)
P6 N6 1.5903(14)
P6 Cl4 1.9984(6)
N4 C3 1.458(2)
N4 C2 1.459(2)
N8 C9 1.459(2)
N8 C8 1.462(2)
O1 C1 1.451(2)
O2 C4 1.467(2)
O3 C6 1.4683(19)
O4 C7 1.452(2)
O5 C10 1.470(2)
O6 C12 1.4642(19)
C1 C2 1.520(3)
C1 H1A 0.99
C1 H1B 0.99
C2 H2A 0.99
C2 H2B 0.99
C3 H3A 0.98
C3 H3B 0.98
C3 H3C 0.98
C4 C5 1.520(2)
C4 H4A 0.99
C4 H4B 0.99
C5 C6 1.517(2)
C5 H5A 0.99
C5 H5B 0.99
C6 H6A 0.99
C6 H6B 0.99
C7 C8 1.516(3)
C7 H7A 0.99
C7 H7B 0.99
C8 H8A 0.99
C8 H8B 0.99
C9 H9A 0.98
C9 H9B 0.98
C9 H9C 0.98
C10 C11 1.518(2)
C10 H10A 0.99
C10 H10B 0.99
C11 C12 1.519(2)
C11 H11A 0.99
C11 H11B 0.99
C12 H12A 0.99
C12 H12B 0.99

loop_
_geom_torsion_atom_site_label_1
_geom_torsion_atom_site_label_2
_geom_torsion_atom_site_label_3
_geom_torsion_atom_site_label_4
_geom_torsion
O2 P2 N1 P1 98.00(10)
N2 P2 N1 P1 -27.94(13)
Cl1 P2 N1 P1 -149.20(8)
O1 P1 N1 P2 -113.69(10)
N3 P1 N1 P2 12.01(13)
N4 P1 N1 P2 140.60(10)
O3 P3 N2 P2 79.44(9)
N3 P3 N2 P2 -45.04(11)
Cl2 P3 N2 P2 -167.08(6)
O2 P2 N2 P3 -82.26(9)
N1 P2 N2 P3 42.77(11)
Cl1 P2 N2 P3 165.17(6)
O3 P3 N3 P1 -93.93(10)
N2 P3 N3 P1 32.19(13)
Cl2 P3 N3 P1 153.17(7)
O1 P1 N3 P3 110.52(10)
N1 P1 N3 P3 -13.96(13)
N4 P1 N3 P3 -143.92(9)
O1 P1 N4 C3 -161.91(14)
N3 P1 N4 C3 82.69(15)
N1 P1 N4 C3 -48.30(16)
O1 P1 N4 C2 -16.95(13)
N3 P1 N4 C2 -132.35(12)
N1 P1 N4 C2 96.66(13)
O5 P5 N5 P4 -113.05(10)
N6 P5 N5 P4 15.85(13)
Cl3 P5 N5 P4 138.47(8)
O4 P4 N5 P5 124.12(10)
N7 P4 N5 P5 0.05(13)
N8 P4 N5 P5 -129.95(10)
N7 P6 N6 P5 46.31(11)
O6 P6 N6 P5 -78.82(9)
Cl4 P6 N6 P5 168.15(6)
N5 P5 N6 P6 -37.67(11)
O5 P5 N6 P6 91.74(9)
Cl3 P5 N6 P6 -161.24(6)
O6 P6 N7 P4 94.59(10)
N6 P6 N7 P4 -31.48(13)
Cl4 P6 N7 P4 -152.44(7)
O4 P4 N7 P6 -117.04(9)
N5 P4 N7 P6 7.40(13)
N8 P4 N7 P6 137.13(9)
O4 P4 N8 C9 -159.96(14)
N5 P4 N8 C9 85.49(15)
N7 P4 N8 C9 -46.03(16)
O4 P4 N8 C8 -20.09(13)
N5 P4 N8 C8 -134.65(12)
N7 P4 N8 C8 93.84(13)
N3 P1 O1 C1 109.68(13)
N1 P1 O1 C1 -122.31(13)
N4 P1 O1 C1 -5.12(13)
N1 P2 O2 C4 -160.96(12)
N2 P2 O2 C4 -30.71(13)
Cl1 P2 O2 C4 83.30(11)
N3 P3 O3 C6 164.21(12)
N2 P3 O3 C6 34.06(14)
Cl2 P3 O3 C6 -80.43(12)
N5 P4 O4 C7 113.89(13)
N7 P4 O4 C7 -118.60(13)
N8 P4 O4 C7 -2.16(13)
N5 P5 O5 C10 55.91(13)
N6 P5 O5 C10 -75.82(12)
Cl3 P5 O5 C10 171.26(10)
N7 P6 O6 C12 -152.16(11)
N6 P6 O6 C12 -21.87(13)
Cl4 P6 O6 C12 92.44(11)
P1 O1 C1 C2 24.27(19)
C3 N4 C2 C1 177.91(15)
P1 N4 C2 C1 31.73(17)
O1 C1 C2 N4 -34.0(2)
P2 O2 C4 C5 100.50(15)
O2 C4 C5 C6 -80.07(19)
P3 O3 C6 C5 -96.76(15)
C4 C5 C6 O3 75.9(2)
P4 O4 C7 C8 22.6(2)
C9 N8 C8 C7 175.32(16)
P4 N8 C8 C7 34.22(18)
O4 C7 C8 N8 -34.8(2)
P5 O5 C10 C11 98.19(15)
O5 C10 C11 C12 -60.5(2)
P6 O6 C12 C11 106.53(14)
C10 C11 C12 O6 -44.8(2)
